data_7064104
loop_
_publ_author_name
'Maliha, Sunjida Reza'
'Datta, Saptarshi'
'Badiganti, Jahnavi'
'Rajamoni, Jagan'
'Szatkowski, Lukasz'
'Xu, Jinjia'

_publ_section_title
;
 Study of halogen substitution effects on the structural and electronic
 properties of overcrowded alkene rotors
;
_journal_issue 47
_journal_name_full 'New Journal of Chemistry'
_journal_page_first 20558
_journal_page_last 20566
_journal_paper_doi 10.1039/D5NJ03468J
_journal_volume 49
_journal_year 2025
_chemical_formula_moiety 'C26 H12 Br4'
_chemical_formula_sum 'C26 H12 Br4'
_chemical_formula_weight 644.00
_space_group_crystal_system orthorhombic
_space_group_IT_number 60
_space_group_name_Hall '-P 2n 2ab'
_space_group_name_H-M_alt 'P b c n'
_atom_sites_solution_hydrogens geom
_atom_sites_solution_primary direct
_audit_creation_date 2024-07-25
_audit_creation_method
;
Olex2 1.2
(compiled 2018.05.29 svn.r3508 for OlexSys, GUI svn.r5506)
;
_audit_update_record
;
2025-07-09 deposited with the CCDC.	2025-10-28 downloaded from the CCDC.
;
_cell_angle_alpha 90
_cell_angle_beta 90
_cell_angle_gamma 90
_cell_formula_units_Z 4
_cell_length_a 13.9215(5)
_cell_length_b 19.7974(8)
_cell_length_c 7.6260(3)
_cell_measurement_reflns_used 4779
_cell_measurement_temperature 301.0
_cell_measurement_theta_max 26.416
_cell_measurement_theta_min 2.926
_cell_volume 2101.80(14)
_computing_cell_refinement 'SAINT V8.40B (?, 2016)'
_computing_data_reduction 'SAINT V8.40B (?, 2016)'
_computing_molecular_graphics 'Olex2 (Dolomanov et al., 2009)'
_computing_publication_material 'Olex2 (Dolomanov et al., 2009)'
_computing_structure_refinement 'XL (Sheldrick, 2008)'
_computing_structure_solution 'ShelXS (Sheldrick, 2008)'
_diffrn_ambient_temperature 301.0
_diffrn_measured_fraction_theta_full 0.999
_diffrn_measured_fraction_theta_max 0.999
_diffrn_measurement_device_type 'Bruker D8 Venture Photon II Diffractometer'
_diffrn_radiation_type MoK\a
_diffrn_radiation_wavelength 0.71073
_diffrn_reflns_av_R_equivalents 0.0654
_diffrn_reflns_av_unetI/netI 0.0309
_diffrn_reflns_Laue_measured_fraction_full 0.999
_diffrn_reflns_Laue_measured_fraction_max 0.999
_diffrn_reflns_limit_h_max 17
_diffrn_reflns_limit_h_min -17
_diffrn_reflns_limit_k_max 24
_diffrn_reflns_limit_k_min -25
_diffrn_reflns_limit_l_max 8
_diffrn_reflns_limit_l_min -9
_diffrn_reflns_number 26880
_diffrn_reflns_point_group_measured_fraction_full 0.999
_diffrn_reflns_point_group_measured_fraction_max 0.999
_diffrn_reflns_theta_full 25.242
_diffrn_reflns_theta_max 26.996
_diffrn_reflns_theta_min 2.057
_exptl_absorpt_coefficient_mu 7.671
_exptl_absorpt_correction_T_max 0.7455
_exptl_absorpt_correction_T_min 0.6038
_exptl_absorpt_correction_type multi-scan
_exptl_absorpt_process_details
'SADABS-2016/2 (Bruker,2016/2) was used for absorption correction. wR2(int) was 0.1063 before and 0.0570 after correction. The Ratio of minimum to maximum transmission is 0.8099. The \l/2 correction factor is Not present.'
_exptl_crystal_colour 'clear dark red'
_exptl_crystal_colour_lustre clear
_exptl_crystal_colour_modifier dark
_exptl_crystal_colour_primary red
_exptl_crystal_density_diffrn 2.035
_exptl_crystal_description needle
_exptl_crystal_F_000 1232
_exptl_crystal_size_max 0.09
_exptl_crystal_size_mid 0.06
_exptl_crystal_size_min 0.03
_refine_diff_density_max 0.644
_refine_diff_density_min -0.737
_refine_diff_density_rms 0.087
_refine_ls_extinction_method none
_refine_ls_goodness_of_fit_ref 1.032
_refine_ls_hydrogen_treatment constr
_refine_ls_matrix_type full
_refine_ls_number_parameters 137
_refine_ls_number_reflns 2299
_refine_ls_number_restraints 0
_refine_ls_restrained_S_all 1.032
_refine_ls_R_factor_all 0.0515
_refine_ls_R_factor_gt 0.0306
_refine_ls_shift/su_max 0.001
_refine_ls_shift/su_mean 0.000
_refine_ls_structure_factor_coef Fsqd
_refine_ls_weighting_details 'w=1/[\s^2^(Fo^2^)+(0.0143P)^2^+3.7430P] where P=(Fo^2^+2Fc^2^)/3'
_refine_ls_weighting_scheme calc
_refine_ls_wR_factor_gt 0.0575
_refine_ls_wR_factor_ref 0.0663
_reflns_Friedel_coverage 0.000
_reflns_number_gt 1717
_reflns_number_total 2299
_reflns_threshold_expression 'I > 2\s(I)'
_cod_data_source_file d5nj03468j2.cif
_cod_data_source_block sd_br4_a
_cod_depositor_comments 'Adding full bibliography for 7064103--7064104.cif.'
_cod_database_code 7064104
_shelx_shelxl_version_number 2018/3
_shelx_space_group_comment
;
The symmetry employed for this shelxl refinement is uniquely defined
by the following loop, which should always be used as a source of
symmetry information in preference to the above space-group names.
They are only intended as comments.
;
_shelx_estimated_absorpt_t_max 0.803
_shelx_estimated_absorpt_t_min 0.545
_olex2_refinement_description
;
1. Fixed Uiso
 At 1.2 times of:
  All C(H) groups
2.a Aromatic/amide H refined with riding coordinates:
 C3(H3), C1(H1), C13(H13), C12(H12), C4(H4), C10(H10)
;
_olex2_submission_special_instructions 'No special instructions were received'

loop_
_space_group_symop_operation_xyz
'x, y, z'
'x+1/2, -y+1/2, -z'
'-x, y, -z+1/2'
'-x+1/2, -y+1/2, z+1/2'
'-x, -y, -z'
'-x-1/2, y-1/2, z'
'x, -y, z-1/2'
'x-1/2, y-1/2, -z-1/2'

loop_
_atom_site_label
_atom_site_type_symbol
_atom_site_fract_x
_atom_site_fract_y
_atom_site_fract_z
_atom_site_U_iso_or_equiv
_atom_site_adp_type
_atom_site_occupancy
_atom_site_site_symmetry_order
_atom_site_calc_flag
_atom_site_refinement_flags_posn
_atom_site_refinement_flags_adp
_atom_site_refinement_flags_occupancy
_atom_site_disorder_assembly
_atom_site_disorder_group
Br1 Br 0.85462(3) 0.54096(2) 0.00326(6) 0.05021(12) Uani 1 1 d . . . . .
Br2 Br 0.31985(3) 0.74700(2) 0.85939(5) 0.05095(12) Uani 1 1 d . . . . .
C3 C 0.6970(2) 0.45731(17) 0.0962(4) 0.0364(8) Uani 1 1 d . . . . .
H3 H 0.736885 0.422155 0.060855 0.044 Uiso 1 1 calc R . . . .
C2 C 0.7276(2) 0.52368(17) 0.0844(4) 0.0327(7) Uani 1 1 d . . . . .
C1 C 0.6700(2) 0.57789(16) 0.1278(4) 0.0319(7) Uani 1 1 d . . . . .
H1 H 0.692864 0.621916 0.119775 0.038 Uiso 1 1 calc R . . . .
C6 C 0.5768(2) 0.56483(15) 0.1840(4) 0.0275(7) Uani 1 1 d . . . . .
C7 C 0.500000 0.6107(2) 0.250000 0.0287(9) Uani 1 2 d S T P . .
C8 C 0.500000 0.6796(2) 0.250000 0.0283(9) Uani 1 2 d S T P . .
C9 C 0.4538(2) 0.72556(15) 0.3788(4) 0.0300(7) Uani 1 1 d . . . . .
C14 C 0.4720(2) 0.79304(16) 0.3310(4) 0.0328(7) Uani 1 1 d . . . . .
C13 C 0.4417(3) 0.84614(17) 0.4362(5) 0.0401(8) Uani 1 1 d . . . . .
H13 H 0.452191 0.890573 0.401577 0.048 Uiso 1 1 calc R . . . .
C12 C 0.3958(3) 0.83245(17) 0.5925(5) 0.0405(8) Uani 1 1 d . . . . .
H12 H 0.373922 0.867496 0.663260 0.049 Uiso 1 1 calc R . . . .
C4 C 0.6064(2) 0.44412(17) 0.1614(4) 0.0349(8) Uani 1 1 d . . . . .
H4 H 0.585132 0.399824 0.173284 0.042 Uiso 1 1 calc R . . . .
C5 C 0.5473(2) 0.49751(15) 0.2088(4) 0.0281(7) Uani 1 1 d . . . . .
C10 C 0.4111(2) 0.71197(17) 0.5395(4) 0.0339(7) Uani 1 1 d . . . . .
H10 H 0.401795 0.667736 0.576872 0.041 Uiso 1 1 calc R . . . .
C11 C 0.3827(2) 0.76594(17) 0.6428(4) 0.0353(8) Uani 1 1 d . . . . .

loop_
_atom_site_aniso_label
_atom_site_aniso_U_11
_atom_site_aniso_U_22
_atom_site_aniso_U_33
_atom_site_aniso_U_23
_atom_site_aniso_U_13
_atom_site_aniso_U_12
Br1 0.03387(18) 0.0599(2) 0.0569(2) -0.0036(2) 0.01149(17) 0.00091(17)
Br2 0.0541(2) 0.0540(2) 0.0448(2) -0.00451(19) 0.01447(19) 0.00998(19)
C3 0.0366(18) 0.0363(18) 0.0364(18) -0.0055(15) 0.0006(15) 0.0090(15)
C2 0.0272(16) 0.0413(19) 0.0296(17) -0.0007(14) 0.0013(13) 0.0017(14)
C1 0.0326(17) 0.0300(16) 0.0331(17) 0.0036(14) -0.0022(14) -0.0007(13)
C6 0.0295(16) 0.0269(16) 0.0261(16) -0.0010(12) -0.0004(13) 0.0018(13)
C7 0.029(2) 0.030(2) 0.027(2) 0.000 0.0020(18) 0.000
C8 0.027(2) 0.026(2) 0.031(2) 0.000 0.0016(18) 0.000
C9 0.0290(16) 0.0262(15) 0.0349(18) -0.0009(13) -0.0023(14) 0.0023(13)
C14 0.0275(17) 0.0296(17) 0.041(2) -0.0007(14) -0.0016(14) 0.0003(13)
C13 0.0390(19) 0.0273(18) 0.054(2) -0.0046(16) -0.0025(17) 0.0013(14)
C12 0.0395(19) 0.0334(19) 0.049(2) -0.0139(16) -0.0011(17) 0.0080(15)
C4 0.0410(19) 0.0274(17) 0.0363(19) -0.0006(14) -0.0012(15) 0.0030(14)
C5 0.0326(16) 0.0287(16) 0.0231(15) 0.0005(13) -0.0019(13) -0.0003(13)
C10 0.0317(17) 0.0321(18) 0.0378(19) -0.0010(14) -0.0002(14) 0.0022(14)
C11 0.0293(16) 0.042(2) 0.0343(17) -0.0059(15) -0.0002(14) 0.0060(14)

loop_
_atom_type_symbol
_atom_type_description
_atom_type_scat_dispersion_real
_atom_type_scat_dispersion_imag
_atom_type_scat_source
C C 0.0033 0.0016 'International Tables Vol C Tables 4.2.6.8 and 6.1.1.4'
H H 0.0000 0.0000 'International Tables Vol C Tables 4.2.6.8 and 6.1.1.4'
Br Br -0.2901 2.4595 'International Tables Vol C Tables 4.2.6.8 and 6.1.1.4'

loop_
_geom_angle_atom_site_label_1
_geom_angle_atom_site_label_2
_geom_angle_atom_site_label_3
_geom_angle
_geom_angle_site_symmetry_1
_geom_angle_site_symmetry_3
_geom_angle_publ_flag
C2 C3 H3 120.5 . . ?
C4 C3 H3 120.5 . . ?
C4 C3 C2 118.9(3) . . ?
C3 C2 Br1 118.5(2) . . ?
C1 C2 Br1 118.5(2) . . ?
C1 C2 C3 123.0(3) . . ?
C2 C1 H1 120.9 . . ?
C2 C1 C6 118.1(3) . . ?
C6 C1 H1 120.9 . . ?
C1 C6 C7 131.3(3) . . ?
C1 C6 C5 119.3(3) . . ?
C5 C6 C7 108.8(3) . . ?
C6 C7 C6 104.9(4) 3_655 . ?
C8 C7 C6 127.53(18) . 3_655 ?
C8 C7 C6 127.53(18) . . ?
C7 C8 C9 127.80(18) . . ?
C7 C8 C9 127.80(18) . 3_655 ?
C9 C8 C9 104.4(4) . 3_655 ?
C14 C9 C8 109.4(3) . . ?
C10 C9 C8 130.5(3) . . ?
C10 C9 C14 119.3(3) . . ?
C9 C14 C14 108.38(18) . 3_655 ?
C13 C14 C9 120.9(3) . . ?
C13 C14 C14 130.6(2) . 3_655 ?
C14 C13 H13 120.3 . . ?
C12 C13 C14 119.4(3) . . ?
C12 C13 H13 120.3 . . ?
C13 C12 H12 120.4 . . ?
C13 C12 C11 119.2(3) . . ?
C11 C12 H12 120.4 . . ?
C3 C4 H4 120.3 . . ?
C3 C4 C5 119.4(3) . . ?
C5 C4 H4 120.3 . . ?
C6 C5 C5 108.73(17) . 3_655 ?
C4 C5 C6 120.9(3) . . ?
C4 C5 C5 130.35(19) . 3_655 ?
C9 C10 H10 120.8 . . ?
C11 C10 C9 118.3(3) . . ?
C11 C10 H10 120.8 . . ?
C12 C11 Br2 119.2(3) . . ?
C12 C11 C10 122.6(3) . . ?
C10 C11 Br2 118.2(3) . . ?

loop_
_geom_bond_atom_site_label_1
_geom_bond_atom_site_label_2
_geom_bond_distance
_geom_bond_site_symmetry_2
_geom_bond_publ_flag
Br1 C2 1.905(3) . ?
Br2 C11 1.906(3) . ?
C3 H3 0.9300 . ?
C3 C2 1.384(5) . ?
C3 C4 1.381(5) . ?
C2 C1 1.380(4) . ?
C1 H1 0.9300 . ?
C1 C6 1.391(4) . ?
C6 C7 1.490(4) . ?
C6 C5 1.407(4) . ?
C7 C8 1.364(6) . ?
C8 C9 1.486(4) . ?
C8 C9 1.486(4) 3_655 ?
C9 C14 1.408(4) . ?
C9 C10 1.388(5) . ?
C14 C14 1.460(7) 3_655 ?
C14 C13 1.388(4) . ?
C13 H13 0.9300 . ?
C13 C12 1.380(5) . ?
C12 H12 0.9300 . ?
C12 C11 1.383(5) . ?
C4 H4 0.9300 . ?
C4 C5 1.387(4) . ?
C5 C5 1.459(6) 3_655 ?
C10 H10 0.9300 . ?
C10 C11 1.385(4) . ?

loop_
_geom_hbond_atom_site_label_D
_geom_hbond_atom_site_label_H
_geom_hbond_atom_site_label_A
_geom_hbond_distance_DH
_geom_hbond_distance_HA
_geom_hbond_distance_DA
_geom_hbond_angle_DHA
_geom_hbond_site_symmetry_A
_geom_hbond_publ_flag
C12 H12 Br1 0.93 3.13 4.014(3) 158.4 2_466 yes

loop_
_geom_torsion_atom_site_label_1
_geom_torsion_atom_site_label_2
_geom_torsion_atom_site_label_3
_geom_torsion_atom_site_label_4
_geom_torsion
_geom_torsion_site_symmetry_1
_geom_torsion_site_symmetry_2
_geom_torsion_site_symmetry_3
_geom_torsion_site_symmetry_4
_geom_torsion_publ_flag
Br1 C2 C1 C6 178.9(2) . . . . ?
C3 C2 C1 C6 -0.7(5) . . . . ?
C3 C4 C5 C6 3.0(5) . . . . ?
C3 C4 C5 C5 -175.2(4) . . . 3_655 ?
C2 C3 C4 C5 1.7(5) . . . . ?
C2 C1 C6 C7 175.6(3) . . . . ?
C2 C1 C6 C5 5.4(5) . . . . ?
C1 C6 C7 C6 -170.9(4) . . . 3_655 ?
C1 C6 C7 C8 9.1(4) . . . . ?
C1 C6 C5 C4 -6.6(5) . . . . ?
C1 C6 C5 C5 171.9(3) . . . 3_655 ?
C6 C7 C8 C9 -148.4(2) . . . . ?
C6 C7 C8 C9 31.6(2) 3_655 . . . ?
C6 C7 C8 C9 31.6(2) . . . 3_655 ?
C6 C7 C8 C9 -148.4(2) 3_655 . . 3_655 ?
C7 C6 C5 C4 -178.9(2) . . . . ?
C7 C6 C5 C5 -0.4(4) . . . 3_655 ?
C7 C8 C9 C14 179.47(16) . . . . ?
C7 C8 C9 C10 9.5(4) . . . . ?
C8 C9 C14 C14 1.4(4) . . . 3_655 ?
C8 C9 C14 C13 -176.0(3) . . . . ?
C8 C9 C10 C11 172.9(3) . . . . ?
C9 C8 C9 C14 -0.53(16) 3_655 . . . ?
C9 C8 C9 C10 -170.5(4) 3_655 . . . ?
C9 C14 C13 C12 2.1(5) . . . . ?
C9 C10 C11 Br2 177.7(2) . . . . ?
C9 C10 C11 C12 -0.4(5) . . . . ?
C14 C9 C10 C11 3.8(5) . . . . ?
C14 C14 C13 C12 -174.6(4) 3_655 . . . ?
C14 C13 C12 C11 1.3(5) . . . . ?
C13 C12 C11 Br2 179.7(3) . . . . ?
C13 C12 C11 C10 -2.2(5) . . . . ?
C4 C3 C2 Br1 177.5(2) . . . . ?
C4 C3 C2 C1 -2.9(5) . . . . ?
C5 C6 C7 C6 0.14(15) . . . 3_655 ?
C5 C6 C7 C8 -179.86(15) . . . . ?
C10 C9 C14 C14 172.6(3) . . . 3_655 ?
C10 C9 C14 C13 -4.7(5) . . . . ?
